data_4073380
loop_
_publ_author_name
'Zhang, Dao'

_publ_section_title
;
 Unexpected Binuclear Bis(phenolato) Titanium (IV) {[(L)Ti(Ph)]2(\m-OEt)2}
 Assisted by Carbon&#x2212;Oxygen Bond Cleavage and
 Alkali-Metal-Containing Titanium(III) Complexes [Ti(L)2&#x00B7;M(solv)2]
 (M = Li, Na, K; solv = THF, DME)
;
_journal_issue 16
_journal_name_full Organometallics
_journal_page_first 4072
_journal_paper_doi 10.1021/om700298f
_journal_volume 26
_journal_year 2007
_chemical_formula_moiety 'C37 H44 O2 Ti '
_chemical_formula_sum 'C37 H44 O2 Ti'
_chemical_formula_weight 568.65
_space_group_IT_number 2
_symmetry_cell_setting triclinic
_symmetry_Int_Tables_number 2
_symmetry_space_group_name_Hall '-P 1'
_symmetry_space_group_name_H-M 'P -1'
_cell_angle_alpha 71.33(2)
_cell_angle_beta 74.88(3)
_cell_angle_gamma 76.26(3)
_cell_formula_units_Z 2
_cell_length_a 9.946(6)
_cell_length_b 9.941(6)
_cell_length_c 18.143(10)
_cell_measurement_reflns_used 3117
_cell_measurement_temperature 173.1
_cell_measurement_theta_max 27.5
_cell_measurement_theta_min 3.3
_cell_volume 1617.2(17)
_computing_cell_refinement CrystalClear
_computing_data_collection CrystalClear
_computing_data_reduction CrystalStructure
_computing_publication_material 'CrystalStructure Ver. 3.5.1'
_computing_structure_refinement CRYSTALS
_computing_structure_solution SHELXS97
_diffrn_detector_area_resol_mean 7.31
_diffrn_measured_fraction_theta_full 0.9525
_diffrn_measured_fraction_theta_max 0.9542
_diffrn_measurement_device_type 'Rigaku Mercury'
_diffrn_measurement_method \w
_diffrn_radiation_type 'Mo K\a'
_diffrn_radiation_wavelength 0.7107
_diffrn_reflns_av_R_equivalents 0.050
_diffrn_reflns_limit_h_max 10
_diffrn_reflns_limit_h_min -12
_diffrn_reflns_limit_k_max 12
_diffrn_reflns_limit_k_min -12
_diffrn_reflns_limit_l_max 16
_diffrn_reflns_limit_l_min -23
_diffrn_reflns_number 25698
_diffrn_reflns_theta_full 27.50
_diffrn_reflns_theta_max 27.48
_exptl_absorpt_coefficient_mu 0.294
_exptl_absorpt_correction_T_max 0.971
_exptl_absorpt_correction_T_min 0.852
_exptl_absorpt_correction_type multi-scan
_exptl_absorpt_process_details 'Jacobson, R. (1998) Private communication'
_exptl_crystal_colour orange
_exptl_crystal_density_diffrn 1.168
_exptl_crystal_density_method 'not measured'
_exptl_crystal_description platelet
_exptl_crystal_F_000 608.00
_exptl_crystal_size_max 0.10
_exptl_crystal_size_mid 0.10
_exptl_crystal_size_min 0.10
_refine_diff_density_max 1.68
_refine_diff_density_min -0.79
_refine_ls_extinction_method none
_refine_ls_goodness_of_fit_ref 1.081
_refine_ls_hydrogen_treatment refall
_refine_ls_number_parameters 405
_refine_ls_number_reflns 7062
_refine_ls_R_factor_gt 0.0970
_refine_ls_shift/su_max 0.0000
_refine_ls_structure_factor_coef Fsqd
_refine_ls_weighting_details 'w = 1/[0.0010Fo^2^ + 3.0000\s(Fo^2^) + 0.5000]/(4Fo^2^)'
_refine_ls_weighting_scheme calc
_refine_ls_wR_factor_ref 0.2010
_reflns_number_gt 4510
_reflns_number_total 7063
_reflns_threshold_expression F^2^>2.0\s(F^2^)
_cod_data_source_file om700298f-file001.cif
_cod_data_source_block '__TiBPTBuMeBn2'
_cod_original_cell_volume 1617.2(16)
_cod_original_sg_symbol_H-M 'P -1       '
_cod_original_formula_sum 'C37 H44 O2 Ti '
_cod_database_code 4073380

loop_
_symmetry_equiv_pos_as_xyz
x,y,z
-x,-y,-z

loop_
_atom_site_label
_atom_site_type_symbol
_atom_site_fract_x
_atom_site_fract_y
_atom_site_fract_z
_atom_site_U_iso_or_equiv
_atom_site_adp_type
_atom_site_occupancy
_atom_site_symmetry_multiplicity
_atom_site_calc_flag
Ti(1) Ti 0.24120(8) 0.57152(10) 0.23154(5) 0.0295(2) Uani 1.00 1 d
O(1) O 0.1466(3) 0.4504(3) 0.3114(2) 0.0325(9) Uani 1.00 1 d
O(2) O 0.1332(3) 0.7456(3) 0.2176(2) 0.0305(9) Uani 1.00 1 d
C(1) C 0.0190(4) 0.4137(5) 0.3580(3) 0.0272(13) Uani 1.00 1 d
C(2) C 0.0168(5) 0.3109(5) 0.4321(3) 0.0283(13) Uani 1.00 1 d
C(3) C -0.1147(5) 0.2748(5) 0.4729(3) 0.037(1) Uani 1.00 1 d
C(4) C -0.2382(5) 0.3351(5) 0.4437(3) 0.041(2) Uani 1.00 1 d
C(5) C -0.2309(5) 0.4375(5) 0.3717(3) 0.037(2) Uani 1.00 1 d
C(6) C -0.1027(5) 0.4793(5) 0.3276(3) 0.0281(13) Uani 1.00 1 d
C(7) C -0.0956(5) 0.5913(5) 0.2472(3) 0.0285(13) Uani 1.00 1 d
C(8) C -0.1164(4) 0.7471(5) 0.2525(3) 0.0265(13) Uani 1.00 1 d
C(9) C -0.2520(5) 0.8208(5) 0.2742(3) 0.0314(13) Uani 1.00 1 d
C(10) C -0.2747(5) 0.9628(5) 0.2757(3) 0.034(1) Uani 1.00 1 d
C(11) C -0.1593(5) 1.0312(5) 0.2562(3) 0.035(1) Uani 1.00 1 d
C(12) C -0.0210(5) 0.9646(5) 0.2352(3) 0.0278(13) Uani 1.00 1 d
C(13) C -0.0036(4) 0.8198(5) 0.2350(2) 0.0236(12) Uani 1.00 1 d
C(14) C 0.1496(5) 0.2471(5) 0.4680(3) 0.033(1) Uani 1.00 1 d
C(15) C 0.2035(5) 0.3681(6) 0.4814(3) 0.043(2) Uani 1.00 1 d
C(16) C 0.2652(5) 0.1680(6) 0.4149(3) 0.048(2) Uani 1.00 1 d
C(17) C 0.1190(6) 0.1364(6) 0.5488(3) 0.051(2) Uani 1.00 1 d
C(18) C -0.3768(6) 0.2893(7) 0.4917(4) 0.072(2) Uani 1.00 1 d
C(19) C -0.4222(5) 1.0416(6) 0.2994(4) 0.053(2) Uani 1.00 1 d
C(20) C 0.1056(5) 1.0436(6) 0.2166(3) 0.040(2) Uani 1.00 1 d
C(21) C 0.2019(6) 0.9688(6) 0.2744(4) 0.056(2) Uani 1.00 1 d
C(22) C 0.1897(6) 1.0477(7) 0.1317(3) 0.062(2) Uani 1.00 1 d
C(23) C 0.0581(6) 1.1960(6) 0.2229(4) 0.073(2) Uani 1.00 1 d
C(24) C 0.2758(5) 0.5082(5) 0.1273(3) 0.041(2) Uani 1.00 1 d
C(25) C 0.2764(5) 0.6393(5) 0.0577(3) 0.032(1) Uani 1.00 1 d
C(26) C 0.1516(6) 0.7235(7) 0.0371(3) 0.051(2) Uani 1.00 1 d
C(27) C 0.1524(9) 0.8461(8) -0.0247(4) 0.078(3) Uani 1.00 1 d
C(28) C 0.2792(11) 0.8895(8) -0.0688(4) 0.083(3) Uani 1.00 1 d
C(29) C 0.4021(9) 0.8077(8) -0.0492(4) 0.075(3) Uani 1.00 1 d
C(30) C 0.4019(6) 0.6842(7) 0.0135(3) 0.050(2) Uani 1.00 1 d
C(31) C 0.4279(5) 0.5685(6) 0.2677(3) 0.047(2) Uani 1.00 1 d
C(32) C 0.5435(5) 0.5872(5) 0.1999(3) 0.031(1) Uani 1.00 1 d
C(33) C 0.5722(5) 0.7233(5) 0.1505(3) 0.039(2) Uani 1.00 1 d
C(34) C 0.6794(6) 0.7371(7) 0.0832(3) 0.052(2) Uani 1.00 1 d
C(35) C 0.7614(6) 0.6172(8) 0.0622(3) 0.056(2) Uani 1.00 1 d
C(36) C 0.7346(6) 0.4824(7) 0.1084(4) 0.055(2) Uani 1.00 1 d
C(37) C 0.6288(5) 0.4676(6) 0.1743(3) 0.042(2) Uani 1.00 1 d
H(1) H -0.1206(5) 0.2049(5) 0.5246(3) 0.042(2) Uiso 1.00 1 c
H(2) H -0.3172(5) 0.4847(5) 0.3524(3) 0.044(2) Uiso 1.00 1 c
H(3) H -0.0033(5) 0.5697(5) 0.2147(3) 0.037(2) Uiso 1.00 1 c
H(4) H -0.1681(5) 0.5841(5) 0.2225(3) 0.037(2) Uiso 1.00 1 c
H(5) H -0.3319(5) 0.7709(5) 0.2888(3) 0.037(2) Uiso 1.00 1 c
H(6) H -0.1758(5) 1.1309(5) 0.2570(3) 0.041(2) Uiso 1.00 1 c
H(7) H 0.2888(5) 0.3283(6) 0.5028(3) 0.054(2) Uiso 1.00 1 c
H(8) H 0.2243(5) 0.4400(6) 0.4311(3) 0.054(2) Uiso 1.00 1 c
H(9) H 0.1321(5) 0.4124(6) 0.5184(3) 0.054(2) Uiso 1.00 1 c
H(10) H 0.2314(5) 0.0874(6) 0.4108(3) 0.056(2) Uiso 1.00 1 c
H(11) H 0.2879(5) 0.2336(6) 0.3625(3) 0.055(2) Uiso 1.00 1 c
H(12) H 0.3491(5) 0.1329(6) 0.4379(3) 0.055(2) Uiso 1.00 1 c
H(13) H 0.0468(6) 0.1819(6) 0.5850(3) 0.059(2) Uiso 1.00 1 c
H(14) H 0.0866(6) 0.0563(6) 0.5431(3) 0.059(2) Uiso 1.00 1 c
H(15) H 0.2050(6) 0.1014(6) 0.5698(3) 0.059(2) Uiso 1.00 1 c
H(16) H -0.4421(6) 0.3715(7) 0.5051(4) 0.078(3) Uiso 1.00 1 c
H(17) H -0.4162(6) 0.2518(7) 0.4602(4) 0.078(3) Uiso 1.00 1 c
H(18) H -0.3613(6) 0.2150(7) 0.5401(4) 0.078(3) Uiso 1.00 1 c
H(19) H -0.4184(5) 1.1393(6) 0.2975(4) 0.065(2) Uiso 1.00 1 c
H(20) H -0.4811(5) 1.0438(6) 0.2639(4) 0.065(2) Uiso 1.00 1 c
H(21) H -0.4616(5) 0.9907(6) 0.3532(4) 0.065(2) Uiso 1.00 1 c
H(22) H 0.1508(6) 0.9704(6) 0.3276(4) 0.073(3) Uiso 1.00 1 c
H(23) H 0.2340(6) 0.8698(6) 0.2723(4) 0.073(3) Uiso 1.00 1 c
H(24) H 0.2828(6) 1.0170(6) 0.2607(4) 0.073(3) Uiso 1.00 1 c
H(25) H 0.2217(6) 0.9500(7) 0.1272(3) 0.075(3) Uiso 1.00 1 c
H(26) H 0.1286(6) 1.1005(7) 0.0943(3) 0.075(3) Uiso 1.00 1 c
H(27) H 0.2707(6) 1.0949(7) 0.1201(3) 0.075(3) Uiso 1.00 1 c
H(28) H 0.1398(6) 1.2427(6) 0.2102(4) 0.090(3) Uiso 1.00 1 c
H(29) H -0.0034(6) 1.2480(6) 0.1856(4) 0.090(3) Uiso 1.00 1 c
H(30) H 0.0072(6) 1.1956(6) 0.2764(4) 0.090(3) Uiso 1.00 1 c
H(31) H 0.3653(5) 0.4436(5) 0.1211(3) 0.049(2) Uiso 1.00 1 c
H(32) H 0.2000(5) 0.4596(5) 0.1302(3) 0.049(2) Uiso 1.00 1 c
H(33) H 0.0619(6) 0.6950(7) 0.0672(3) 0.064(2) Uiso 1.00 1 c
H(34) H 0.0643(9) 0.9010(8) -0.0395(4) 0.098(3) Uiso 1.00 1 c
H(35) H 0.2781(11) 0.9790(8) -0.1109(4) 0.103(3) Uiso 1.00 1 c
H(36) H 0.4908(9) 0.8369(8) -0.0806(4) 0.091(3) Uiso 1.00 1 c
H(37) H 0.4906(6) 0.6271(7) 0.0264(3) 0.063(2) Uiso 1.00 1 c
H(38) H 0.4132(5) 0.6452(6) 0.2927(3) 0.056(2) Uiso 1.00 1 c
H(39) H 0.4516(5) 0.4764(6) 0.3054(3) 0.056(2) Uiso 1.00 1 c
H(40) H 0.5133(5) 0.8094(5) 0.1628(3) 0.048(2) Uiso 1.00 1 c
H(41) H 0.6977(6) 0.8321(7) 0.0509(3) 0.064(2) Uiso 1.00 1 c
H(42) H 0.8378(6) 0.6270(8) 0.0160(3) 0.070(3) Uiso 1.00 1 c
H(43) H 0.7922(6) 0.3979(7) 0.0937(4) 0.072(3) Uiso 1.00 1 c
H(44) H 0.6102(5) 0.3715(6) 0.2044(3) 0.051(2) Uiso 1.00 1 c

loop_
_atom_site_aniso_label
_atom_site_aniso_U_11
_atom_site_aniso_U_22
_atom_site_aniso_U_33
_atom_site_aniso_U_12
_atom_site_aniso_U_13
_atom_site_aniso_U_23
Ti(1) 0.0265(5) 0.0352(5) 0.0261(5) -0.0064(4) -0.0016(4) -0.0095(4)
O(1) 0.025(2) 0.041(2) 0.028(2) -0.008(2) 0.000(2) -0.008(2)
O(2) 0.027(2) 0.032(2) 0.035(2) -0.006(1) -0.004(2) -0.013(2)
C(1) 0.026(3) 0.027(3) 0.028(3) -0.007(2) -0.002(2) -0.009(2)
C(2) 0.035(3) 0.026(3) 0.027(3) -0.005(2) -0.008(2) -0.010(2)
C(3) 0.041(3) 0.028(3) 0.035(3) -0.010(2) -0.004(3) -0.001(2)
C(4) 0.036(3) 0.033(3) 0.049(3) -0.015(2) -0.005(3) -0.002(3)
C(5) 0.029(3) 0.029(3) 0.052(3) -0.006(2) -0.008(3) -0.009(3)
C(6) 0.029(3) 0.024(3) 0.036(3) -0.008(2) -0.007(2) -0.011(2)
C(7) 0.038(3) 0.024(3) 0.031(3) -0.012(2) -0.021(2) -0.001(2)
C(8) 0.030(3) 0.024(3) 0.027(3) -0.004(2) -0.010(2) -0.006(2)
C(9) 0.032(3) 0.031(3) 0.029(3) -0.011(2) -0.010(2) 0.001(2)
C(10) 0.037(3) 0.029(3) 0.029(3) 0.001(2) -0.006(2) -0.004(2)
C(11) 0.043(3) 0.024(3) 0.036(3) -0.003(2) -0.008(2) -0.006(2)
C(12) 0.037(3) 0.027(3) 0.022(2) -0.009(2) -0.008(2) -0.006(2)
C(13) 0.031(2) 0.023(3) 0.016(2) -0.001(2) -0.005(2) -0.004(2)
C(14) 0.033(3) 0.038(3) 0.025(3) -0.000(2) -0.006(2) -0.011(2)
C(15) 0.038(3) 0.057(4) 0.040(3) -0.008(3) -0.010(3) -0.019(3)
C(16) 0.046(3) 0.049(4) 0.044(3) 0.013(3) -0.015(3) -0.018(3)
C(17) 0.050(3) 0.058(4) 0.040(3) -0.012(3) -0.017(3) 0.002(3)
C(18) 0.043(3) 0.067(5) 0.084(5) -0.026(3) -0.009(3) 0.019(4)
C(19) 0.032(3) 0.053(4) 0.077(4) 0.000(3) -0.011(3) -0.026(3)
C(20) 0.046(3) 0.033(3) 0.045(3) -0.018(3) -0.008(3) -0.008(3)
C(21) 0.057(4) 0.059(4) 0.066(4) -0.027(3) -0.017(3) -0.022(3)
C(22) 0.067(4) 0.072(5) 0.047(4) -0.047(4) 0.002(3) -0.002(3)
C(23) 0.066(4) 0.044(4) 0.115(6) -0.026(3) -0.017(4) -0.020(4)
C(24) 0.051(3) 0.037(3) 0.035(3) -0.012(3) -0.001(3) -0.013(2)
C(25) 0.035(3) 0.043(3) 0.021(2) -0.004(2) -0.003(2) -0.015(2)
C(26) 0.046(3) 0.073(5) 0.041(3) 0.007(3) -0.021(3) -0.028(3)
C(27) 0.119(6) 0.063(5) 0.062(5) 0.032(5) -0.060(5) -0.032(4)
C(28) 0.159(8) 0.051(5) 0.046(4) -0.027(5) -0.040(5) -0.002(4)
C(29) 0.111(6) 0.072(5) 0.046(4) -0.055(5) -0.015(4) 0.006(4)
C(30) 0.055(4) 0.068(4) 0.033(3) -0.022(3) -0.011(3) -0.013(3)
C(31) 0.039(3) 0.057(4) 0.043(3) -0.010(3) -0.010(3) -0.009(3)
C(32) 0.023(2) 0.029(3) 0.048(3) -0.005(2) -0.020(2) -0.009(2)
C(33) 0.046(3) 0.034(3) 0.041(3) -0.007(3) -0.015(3) -0.011(2)
C(34) 0.060(4) 0.062(4) 0.038(3) -0.033(3) -0.013(3) 0.002(3)
C(35) 0.046(3) 0.093(6) 0.035(3) -0.018(4) 0.002(3) -0.030(4)
C(36) 0.048(4) 0.066(5) 0.066(4) 0.009(3) -0.023(3) -0.043(4)
C(37) 0.042(3) 0.033(3) 0.052(4) -0.002(2) -0.018(3) -0.013(3)

loop_
_atom_type_symbol
_atom_type_description
_atom_type_scat_dispersion_real
_atom_type_scat_dispersion_imag
_atom_type_scat_source
C C 0.003 0.002
;
International Tables for Crystallography
(1992, Vol. C, Tables 4.2.6.8 and 6.1.1.4)
;
H H 0.000 0.000
;
International Tables for Crystallography
(1992, Vol. C, Table 6.1.1.4)
;
O O 0.011 0.006
;
International Tables for Crystallography
(1992, Vol. C, Tables 4.2.6.8 and 6.1.1.4)
;
Ti Ti 0.278 0.446
;
International Tables for Crystallography
(1992, Vol. C, Tables 4.2.6.8 and 6.1.1.4)
;

loop_
_geom_angle_atom_site_label_1
_geom_angle_atom_site_label_2
_geom_angle_atom_site_label_3
_geom_angle
_geom_angle_publ_flag
O(1) Ti(1) O(2) 107.7(1) yes
O(1) Ti(1) C(24) 109.3(2) yes
O(1) Ti(1) C(31) 105.6(2) yes
O(2) Ti(1) C(24) 108.1(2) yes
O(2) Ti(1) C(31) 111.4(2) yes
C(24) Ti(1) C(31) 114.4(2) yes
C(1) O(1) Ti(1) 149.6(3) yes
C(13) O(2) Ti(1) 144.5(3) yes
C(2) C(1) C(6) 122.6(4) yes
C(2) C(1) O(1) 119.7(4) yes
C(6) C(1) O(1) 117.7(3) yes
C(3) C(2) C(14) 121.8(4) yes
C(3) C(2) C(1) 115.8(4) yes
C(14) C(2) C(1) 122.3(4) yes
C(4) C(3) H(1) 118.4(5) no
C(4) C(3) C(2) 123.4(4) yes
H(1) C(3) C(2) 118.2(6) no
C(5) C(4) C(18) 121.5(5) yes
C(5) C(4) C(3) 118.5(4) yes
C(18) C(4) C(3) 120.0(4) yes
C(6) C(5) H(2) 119.4(5) no
C(6) C(5) C(4) 121.3(4) yes
H(2) C(5) C(4) 119.2(5) no
C(7) C(6) C(1) 120.8(4) yes
C(7) C(6) C(5) 120.8(4) yes
C(1) C(6) C(5) 118.4(4) yes
C(8) C(7) H(3) 108.5(5) no
C(8) C(7) H(4) 108.9(4) no
C(8) C(7) C(6) 113.4(4) yes
H(3) C(7) H(4) 109.5(7) no
H(3) C(7) C(6) 108.0(4) no
H(4) C(7) C(6) 108.6(5) no
C(9) C(8) C(13) 117.7(4) yes
C(9) C(8) C(7) 120.1(4) yes
C(13) C(8) C(7) 122.2(4) yes
C(10) C(9) H(5) 119.4(5) no
C(10) C(9) C(8) 121.5(5) yes
H(5) C(9) C(8) 119.1(6) no
C(11) C(10) C(19) 120.4(5) yes
C(11) C(10) C(9) 118.6(4) yes
C(19) C(10) C(9) 121.0(5) yes
C(12) C(11) H(6) 118.4(6) no
C(12) C(11) C(10) 123.4(5) yes
H(6) C(11) C(10) 118.2(5) no
C(13) C(12) C(20) 122.5(4) yes
C(13) C(12) C(11) 115.8(5) yes
C(20) C(12) C(11) 121.7(5) yes
O(2) C(13) C(8) 118.6(4) yes
O(2) C(13) C(12) 118.4(4) yes
C(8) C(13) C(12) 123.0(4) yes
C(15) C(14) C(16) 110.7(4) yes
C(15) C(14) C(17) 107.1(5) yes
C(15) C(14) C(2) 109.3(4) yes
C(16) C(14) C(17) 106.2(4) yes
C(16) C(14) C(2) 111.6(4) yes
C(17) C(14) C(2) 111.9(4) yes
H(7) C(15) H(8) 109.5(6) no
H(7) C(15) H(9) 109.5(8) no
H(7) C(15) C(14) 109.4(6) no
H(8) C(15) H(9) 109.5(6) no
H(8) C(15) C(14) 109.1(7) no
H(9) C(15) C(14) 109.9(6) no
H(10) C(16) H(11) 109.5(8) no
H(10) C(16) H(12) 109.5(7) no
H(10) C(16) C(14) 109.2(5) no
H(11) C(16) H(12) 109.5(6) no
H(11) C(16) C(14) 109.5(5) no
H(12) C(16) C(14) 109.7(6) no
H(13) C(17) H(14) 109.5(7) no
H(13) C(17) H(15) 109.5(8) no
H(13) C(17) C(14) 109.3(5) no
H(14) C(17) H(15) 109.5(7) no
H(14) C(17) C(14) 110.2(6) no
H(15) C(17) C(14) 108.9(5) no
H(16) C(18) H(17) 109.5(8) no
H(16) C(18) H(18) 109.5(8) no
H(16) C(18) C(4) 109.7(7) no
H(17) C(18) H(18) 109.5(9) no
H(17) C(18) C(4) 108.8(6) no
H(18) C(18) C(4) 109.9(6) no
H(19) C(19) H(20) 109.5(7) no
H(19) C(19) H(21) 109.5(9) no
H(19) C(19) C(10) 110.0(5) no
H(20) C(19) H(21) 109.5(7) no
H(20) C(19) C(10) 110.1(7) no
H(21) C(19) C(10) 108.3(5) no
C(21) C(20) C(22) 109.1(4) yes
C(21) C(20) C(23) 106.7(6) yes
C(21) C(20) C(12) 110.9(4) yes
C(22) C(20) C(23) 108.6(4) yes
C(22) C(20) C(12) 109.6(5) yes
C(23) C(20) C(12) 111.8(4) yes
H(22) C(21) H(23) 109.5(7) no
H(22) C(21) H(24) 109.5(9) no
H(22) C(21) C(20) 109.5(6) no
H(23) C(21) H(24) 109.5(7) no
H(23) C(21) C(20) 108.9(8) no
H(24) C(21) C(20) 110.0(6) no
H(25) C(22) H(26) 109.5(9) no
H(25) C(22) H(27) 109.5(7) no
H(25) C(22) C(20) 109.3(6) no
H(26) C(22) H(27) 109.5(7) no
H(26) C(22) C(20) 109.0(6) no
H(27) C(22) C(20) 110.1(7) no
H(28) C(23) H(29) 109.5(8) no
H(28) C(23) H(30) 109(1) no
H(28) C(23) C(20) 109.6(6) no
H(29) C(23) H(30) 109.5(8) no
H(29) C(23) C(20) 108.9(9) no
H(30) C(23) C(20) 109.9(6) no
C(25) C(24) H(31) 109.9(5) no
C(25) C(24) H(32) 108.8(5) no
C(25) C(24) Ti(1) 109.0(4) yes
H(31) C(24) H(32) 109.5(7) no
H(31) C(24) Ti(1) 110.1(5) no
H(32) C(24) Ti(1) 109.4(4) no
C(26) C(25) C(30) 117.6(4) yes
C(26) C(25) C(24) 121.5(4) yes
C(30) C(25) C(24) 120.8(4) yes
C(27) C(26) H(33) 119.3(7) no
C(27) C(26) C(25) 121.3(6) yes
H(33) C(26) C(25) 119.4(6) no
C(28) C(27) H(34) 119.6(7) no
C(28) C(27) C(26) 120.5(7) yes
H(34) C(27) C(26) 119.9(8) no
C(29) C(28) H(35) 121(1) no
C(29) C(28) C(27) 118.7(6) yes
H(35) C(28) C(27) 119(1) no
C(30) C(29) H(36) 120.2(8) no
C(30) C(29) C(28) 121.1(7) yes
H(36) C(29) C(28) 118.8(7) no
H(37) C(30) C(25) 119.4(6) no
H(37) C(30) C(29) 119.8(7) no
C(25) C(30) C(29) 120.8(6) yes
C(32) C(31) H(38) 109.7(6) no
C(32) C(31) H(39) 108.7(5) no
C(32) C(31) Ti(1) 110.0(4) yes
H(38) C(31) H(39) 109.5(8) no
H(38) C(31) Ti(1) 109.6(4) no
H(39) C(31) Ti(1) 109.4(6) no
C(33) C(32) C(37) 115.1(4) yes
C(33) C(32) C(31) 123.3(4) yes
C(37) C(32) C(31) 121.3(4) yes
C(34) C(33) H(40) 119.3(6) no
C(34) C(33) C(32) 121.6(5) yes
H(40) C(33) C(32) 119.1(5) no
C(35) C(34) H(41) 119.4(6) no
C(35) C(34) C(33) 120.8(5) yes
H(41) C(34) C(33) 119.8(7) no
C(36) C(35) H(42) 120.2(8) no
C(36) C(35) C(34) 119.1(5) yes
H(42) C(35) C(34) 120.6(8) no
C(37) C(36) H(43) 120.2(7) no
C(37) C(36) C(35) 120.6(6) yes
H(43) C(36) C(35) 119.2(6) no
H(44) C(37) C(32) 118.8(5) no
H(44) C(37) C(36) 118.6(6) no
C(32) C(37) C(36) 122.6(5) yes

loop_
_geom_bond_atom_site_label_1
_geom_bond_atom_site_label_2
_geom_bond_distance
_geom_bond_publ_flag
Ti(1) O(1) 1.773(3) yes
Ti(1) O(2) 1.786(3) yes
Ti(1) C(24) 2.101(6) yes
Ti(1) C(31) 2.116(6) yes
O(1) C(1) 1.385(5) yes
O(2) C(13) 1.394(5) yes
C(1) C(2) 1.403(6) yes
C(1) C(6) 1.393(6) yes
C(2) C(3) 1.391(6) yes
C(2) C(14) 1.535(7) yes
C(3) C(4) 1.391(7) yes
C(3) H(1) 0.970(6) no
C(4) C(5) 1.372(7) yes
C(4) C(18) 1.512(7) yes
C(5) C(6) 1.395(6) yes
C(5) H(2) 0.970(7) no
C(6) C(7) 1.521(6) yes
C(7) C(8) 1.544(7) yes
C(7) H(3) 0.970(6) no
C(7) H(4) 0.970(8) no
C(8) C(9) 1.396(6) yes
C(8) C(13) 1.391(7) yes
C(9) C(10) 1.384(7) yes
C(9) H(5) 0.970(7) no
C(10) C(11) 1.382(7) yes
C(10) C(19) 1.514(6) yes
C(11) C(12) 1.389(6) yes
C(11) H(6) 0.970(7) no
C(12) C(13) 1.409(7) yes
C(12) C(20) 1.548(8) yes
C(14) C(15) 1.534(9) yes
C(14) C(16) 1.531(7) yes
C(14) C(17) 1.533(6) yes
C(15) H(7) 0.970(7) no
C(15) H(8) 0.970(7) no
C(15) H(9) 0.970(7) no
C(16) H(10) 0.970(9) no
C(16) H(11) 0.970(6) no
C(16) H(12) 0.970(8) no
C(17) H(13) 0.970(7) no
C(17) H(14) 0.97(1) no
C(17) H(15) 0.970(8) no
C(18) H(16) 0.970(9) no
C(18) H(17) 0.97(1) no
C(18) H(18) 0.970(8) no
C(19) H(19) 0.970(9) no
C(19) H(20) 0.97(1) no
C(19) H(21) 0.970(7) no
C(20) C(21) 1.502(8) yes
C(20) C(22) 1.542(7) yes
C(20) C(23) 1.508(8) yes
C(21) H(22) 0.970(8) no
C(21) H(23) 0.970(9) no
C(21) H(24) 0.970(9) no
C(22) H(25) 0.970(9) no
C(22) H(26) 0.970(8) no
C(22) H(27) 0.97(1) no
C(23) H(28) 0.97(1) no
C(23) H(29) 0.97(1) no
C(23) H(30) 0.97(1) no
C(24) C(25) 1.497(6) yes
C(24) H(31) 0.970(7) no
C(24) H(32) 0.970(9) no
C(25) C(26) 1.389(7) yes
C(25) C(30) 1.383(7) yes
C(26) C(27) 1.367(8) yes
C(26) H(33) 0.970(8) no
C(27) C(28) 1.39(1) yes
C(27) H(34) 0.97(1) no
C(28) C(29) 1.36(1) yes
C(28) H(35) 0.970(9) no
C(29) C(30) 1.381(8) yes
C(29) H(36) 0.97(1) no
C(30) H(37) 0.970(8) no
C(31) C(32) 1.445(6) yes
C(31) H(38) 0.97(1) no
C(31) H(39) 0.970(7) no
C(32) C(33) 1.410(7) yes
C(32) C(37) 1.421(7) yes
C(33) C(34) 1.389(7) yes
C(33) H(40) 0.970(7) no
C(34) C(35) 1.38(1) yes
C(34) H(41) 0.970(9) no
C(35) C(36) 1.379(9) yes
C(35) H(42) 0.970(7) no
C(36) C(37) 1.365(7) yes
C(36) H(43) 0.970(9) no
C(37) H(44) 0.970(7) no

loop_
_geom_contact_atom_site_label_1
_geom_contact_atom_site_label_2
_geom_contact_distance
_geom_contact_publ_flag
_geom_contact_site_symmetry_2
Ti(1) C(1) 3.050(4) yes 55501
Ti(1) C(6) 3.596(4) yes 55501
Ti(1) C(7) 3.251(5) yes 55501
Ti(1) C(8) 3.552(4) yes 55501
Ti(1) C(13) 3.031(4) yes 55501
Ti(1) C(24) 2.101(6) yes 55501
Ti(1) C(25) 2.950(5) yes 55501
Ti(1) C(31) 2.116(6) yes 55501
Ti(1) C(32) 2.943(5) yes 55501
Ti(1) H(3) 2.533(5) no 55501
Ti(1) H(8) 3.407(5) no 55501
Ti(1) H(11) 3.446(5) no 55501
Ti(1) H(23) 3.259(7) no 55501
Ti(1) H(31) 2.599(5) no 55501
Ti(1) H(32) 2.590(6) no 55501
Ti(1) H(38) 2.607(7) no 55501
Ti(1) H(39) 2.604(5) no 55501
O(1) O(2) 2.874(4) yes 55501
O(1) C(2) 2.411(5) yes 55501
O(1) C(6) 2.377(5) yes 55501
O(1) C(7) 2.817(6) yes 55501
O(1) C(8) 3.530(5) yes 55501
O(1) C(13) 3.585(5) yes 55501
O(1) C(14) 2.915(5) yes 55501
O(1) C(15) 3.096(7) yes 55501
O(1) C(16) 3.001(5) yes 55501
O(1) C(24) 3.166(5) yes 55501
O(1) C(31) 3.105(6) yes 55501
O(1) H(3) 2.429(6) no 55501
O(1) H(8) 2.454(7) no 55501
O(1) H(10) 3.488(6) no 55501
O(1) H(11) 2.333(5) no 55501
O(1) H(31) 3.581(5) no 55501
O(1) H(32) 3.166(6) no 55501
O(1) H(38) 3.527(7) no 55501
O(1) H(39) 3.076(6) no 55501
O(2) O(1) 2.874(4) yes 55501
O(2) C(7) 2.883(6) yes 55501
O(2) C(8) 2.394(5) yes 55501
O(2) C(12) 2.407(5) yes 55501
O(2) C(20) 2.904(7) yes 55501
O(2) C(21) 3.001(8) yes 55501
O(2) C(22) 3.019(7) yes 55501
O(2) C(24) 3.153(6) yes 55501
O(2) C(25) 3.265(6) yes 55501
O(2) C(26) 3.308(7) yes 55501
O(2) C(31) 3.230(6) yes 55501
O(2) H(3) 2.475(7) no 55501
O(2) H(22) 3.498(8) no 55501
O(2) H(23) 2.325(8) no 55501
O(2) H(25) 2.358(6) no 55501
O(2) H(26) 3.518(6) no 55501
O(2) H(32) 3.533(7) no 55501
O(2) H(33) 3.203(8) no 55501
O(2) H(38) 3.224(6) no 55501
C(1) Ti(1) 3.050(4) yes 55501
C(1) C(3) 2.367(6) yes 55501
C(1) C(4) 2.770(6) yes 55501
C(1) C(5) 2.394(7) yes 55501
C(1) C(7) 2.534(6) yes 55501
C(1) C(8) 3.410(6) yes 55501
C(1) C(14) 2.574(6) yes 55501
C(1) C(15) 3.112(8) yes 55501
C(1) C(16) 3.145(6) yes 55501
C(1) H(1) 3.247(6) no 55501
C(1) H(2) 3.271(7) no 55501
C(1) H(3) 2.601(6) no 55501
C(1) H(4) 3.256(7) no 55501
C(1) H(8) 2.808(8) no 55501
C(1) H(9) 3.379(8) no 55501
C(1) H(10) 3.422(6) no 55501
C(1) H(11) 2.848(6) no 55501
C(2) O(1) 2.411(5) yes 55501
C(2) C(4) 2.449(7) yes 55501
C(2) C(5) 2.812(7) yes 55501
C(2) C(6) 2.452(6) yes 55501
C(2) C(15) 2.503(8) yes 55501
C(2) C(16) 2.536(6) yes 55501
C(2) C(17) 2.542(7) yes 55501
C(2) H(1) 2.038(6) no 55501
C(2) H(7) 3.343(8) no 55501
C(2) H(8) 2.670(8) no 55501
C(2) H(9) 2.699(9) no 55501
C(2) H(10) 2.740(6) no 55501
C(2) H(11) 2.705(6) no 55501
C(2) H(12) 3.369(6) no 55501
C(2) H(13) 2.720(7) no 55501
C(2) H(14) 2.753(6) no 55501
C(2) H(15) 3.368(7) no 55501
C(3) C(1) 2.367(6) yes 55501
C(3) C(5) 2.375(7) yes 55501
C(3) C(6) 2.761(6) yes 55501
C(3) C(14) 2.558(7) yes 55501
C(3) C(15) 3.555(8) yes 55501
C(3) C(17) 2.852(7) yes 55501
C(3) C(18) 2.515(7) yes 55501
C(3) H(2) 3.252(7) no 55501
C(3) H(9) 3.458(9) no 55501
C(3) H(10) 3.587(6) no 55501
C(3) H(13) 2.714(8) no 55501
C(3) H(14) 2.801(7) no 55501
C(3) H(16) 3.122(7) no 55501
C(3) H(17) 3.134(8) no 55501
C(3) H(18) 2.555(7) no 55501
C(4) C(1) 2.770(6) yes 55501
C(4) C(2) 2.449(7) yes 55501
C(4) C(6) 2.412(6) yes 55501
C(4) H(1) 2.039(7) no 55501
C(4) H(2) 2.030(7) no 55501
C(4) H(16) 2.053(7) no 55501
C(4) H(17) 2.043(9) no 55501
C(4) H(18) 2.055(7) no 55501
C(5) C(1) 2.394(7) yes 55501
C(5) C(2) 2.812(7) yes 55501
C(5) C(3) 2.375(7) yes 55501
C(5) C(7) 2.536(6) yes 55501
C(5) C(8) 3.401(6) yes 55501
C(5) C(18) 2.517(7) yes 55501
C(5) H(1) 3.244(7) no 55501
C(5) H(3) 3.258(6) no 55501
C(5) H(4) 2.621(6) no 55501
C(5) H(5) 3.205(6) no 55501
C(5) H(16) 2.772(7) no 55501
C(5) H(17) 2.750(8) no 55501
C(5) H(18) 3.298(7) no 55501
C(5) H(39) 3.561(8) no 45501
C(6) Ti(1) 3.596(4) yes 55501
C(6) O(1) 2.377(5) yes 55501
C(6) C(2) 2.452(6) yes 55501
C(6) C(3) 2.761(6) yes 55501
C(6) C(4) 2.412(6) yes 55501
C(6) C(8) 2.562(6) yes 55501
C(6) C(9) 3.304(6) yes 55501
C(6) C(13) 3.512(6) yes 55501
C(6) H(2) 2.053(6) no 55501
C(6) H(3) 2.041(6) no 55501
C(6) H(4) 2.048(7) no 55501
C(6) H(5) 3.238(6) no 55501
C(7) Ti(1) 3.251(5) yes 55501
C(7) O(1) 2.817(6) yes 55501
C(7) O(2) 2.883(6) yes 55501
C(7) C(1) 2.534(6) yes 55501
C(7) C(5) 2.536(6) yes 55501
C(7) C(8) 1.544(7) yes 55501
C(7) C(9) 2.549(6) yes 55501
C(7) C(13) 2.571(7) yes 55501
C(7) H(2) 2.691(6) no 55501
C(7) H(5) 2.688(6) no 55501
C(7) H(32) 3.400(6) no 55501
C(7) H(33) 3.182(7) no 55501
C(8) Ti(1) 3.552(4) yes 55501
C(8) O(1) 3.530(5) yes 55501
C(8) O(2) 2.394(5) yes 55501
C(8) C(1) 3.410(6) yes 55501
C(8) C(5) 3.401(6) yes 55501
C(8) C(6) 2.562(6) yes 55501
C(8) C(7) 1.544(7) yes 55501
C(8) C(10) 2.425(6) yes 55501
C(8) C(11) 2.774(7) yes 55501
C(8) C(12) 2.461(7) yes 55501
C(8) H(2) 3.411(7) no 55501
C(8) H(3) 2.067(6) no 55501
C(8) H(4) 2.072(8) no 55501
C(8) H(5) 2.051(6) no 55501
C(8) H(33) 3.504(7) no 55501
C(8) H(35) 3.491(8) no 57502
C(9) C(6) 3.304(6) yes 55501
C(9) C(7) 2.549(6) yes 55501
C(9) C(11) 2.377(8) yes 55501
C(9) C(12) 2.809(7) yes 55501
C(9) C(13) 2.385(6) yes 55501
C(9) C(19) 2.522(7) yes 55501
C(9) H(2) 3.333(7) no 55501
C(9) H(3) 3.303(6) no 55501
C(9) H(4) 2.681(7) no 55501
C(9) H(6) 3.247(8) no 55501
C(9) H(19) 3.308(8) no 55501
C(9) H(20) 2.774(6) no 55501
C(9) H(21) 2.751(7) no 55501
C(9) H(35) 3.030(8) no 57502
C(9) H(40) 3.504(8) no 45501
C(10) C(8) 2.425(6) yes 55501
C(10) C(12) 2.440(6) yes 55501
C(10) C(13) 2.766(6) yes 55501
C(10) C(28) 3.574(8) yes 57502
C(10) H(5) 2.043(8) no 55501
C(10) H(6) 2.029(8) no 55501
C(10) H(19) 2.058(7) no 55501
C(10) H(20) 2.059(7) no 55501
C(10) H(21) 2.038(6) no 55501
C(10) H(35) 2.864(9) no 57502
C(11) C(8) 2.774(7) yes 55501
C(11) C(9) 2.377(8) yes 55501
C(11) C(13) 2.371(6) yes 55501
C(11) C(19) 2.513(6) yes 55501
C(11) C(20) 2.566(7) yes 55501
C(11) C(21) 3.582(8) yes 55501
C(11) C(23) 2.845(9) yes 55501
C(11) H(5) 3.254(8) no 55501
C(11) H(19) 2.560(6) no 55501
C(11) H(20) 3.141(7) no 55501
C(11) H(21) 3.109(6) no 55501
C(11) H(22) 3.501(8) no 55501
C(11) H(26) 3.543(7) no 55501
C(11) H(29) 2.734(8) no 55501
C(11) H(30) 2.74(1) no 55501
C(11) H(35) 3.19(1) no 57502
C(12) O(2) 2.407(5) yes 55501
C(12) C(8) 2.461(7) yes 55501
C(12) C(9) 2.809(7) yes 55501
C(12) C(10) 2.440(6) yes 55501
C(12) C(20) 1.548(8) yes 55501
C(12) C(21) 2.511(8) yes 55501
C(12) C(22) 2.525(7) yes 55501
C(12) C(23) 2.530(9) yes 55501
C(12) H(6) 2.038(6) no 55501
C(12) H(22) 2.709(9) no 55501
C(12) H(23) 2.668(7) no 55501
C(12) H(24) 3.353(8) no 55501
C(12) H(25) 2.690(7) no 55501
C(12) H(26) 2.709(6) no 55501
C(12) H(27) 3.369(7) no 55501
C(12) H(28) 3.365(9) no 55501
C(12) H(29) 2.703(8) no 55501
C(12) H(30) 2.72(1) no 55501
C(12) H(34) 3.474(9) no 57502
C(13) Ti(1) 3.031(4) yes 55501
C(13) O(1) 3.585(5) yes 55501
C(13) C(6) 3.512(6) yes 55501
C(13) C(7) 2.571(7) yes 55501
C(13) C(9) 2.385(6) yes 55501
C(13) C(10) 2.766(6) yes 55501
C(13) C(11) 2.371(6) yes 55501
C(13) C(20) 2.593(8) yes 55501
C(13) C(21) 3.124(9) yes 55501
C(13) C(22) 3.132(7) yes 55501
C(13) H(3) 2.626(7) no 55501
C(13) H(4) 3.253(8) no 55501
C(13) H(5) 3.262(6) no 55501
C(13) H(6) 3.252(6) no 55501
C(13) H(22) 3.387(9) no 55501
C(13) H(23) 2.809(9) no 55501
C(13) H(25) 2.827(7) no 55501
C(13) H(26) 3.385(7) no 55501
C(13) H(33) 3.497(8) no 55501
C(14) O(1) 2.915(5) yes 55501
C(14) C(1) 2.574(6) yes 55501
C(14) C(3) 2.558(7) yes 55501
C(14) H(1) 2.697(7) no 55501
C(14) H(7) 2.069(9) no 55501
C(14) H(8) 2.066(8) no 55501
C(14) H(9) 2.076(9) no 55501
C(14) H(10) 2.064(8) no 55501
C(14) H(11) 2.068(7) no 55501
C(14) H(12) 2.070(6) no 55501
C(14) H(13) 2.067(6) no 55501
C(14) H(14) 2.077(7) no 55501
C(14) H(15) 2.062(7) no 55501
C(15) O(1) 3.096(7) yes 55501
C(15) C(1) 3.112(8) yes 55501
C(15) C(2) 2.503(8) yes 55501
C(15) C(3) 3.555(8) yes 55501
C(15) C(16) 2.521(9) yes 55501
C(15) C(17) 2.467(8) yes 55501
C(15) H(10) 3.353(9) no 55501
C(15) H(11) 2.741(9) no 55501
C(15) H(12) 2.677(8) no 55501
C(15) H(13) 2.646(7) no 55501
C(15) H(14) 3.320(8) no 55501
C(15) H(15) 2.621(7) no 55501
C(15) H(39) 3.521(6) no 55501
C(16) O(1) 3.001(5) yes 55501
C(16) C(1) 3.145(6) yes 55501
C(16) C(2) 2.536(6) yes 55501
C(16) C(15) 2.521(9) yes 55501
C(16) C(17) 2.449(7) yes 55501
C(16) H(7) 2.67(1) no 55501
C(16) H(8) 2.735(9) no 55501
C(16) H(9) 3.358(9) no 55501
C(16) H(13) 3.300(7) no 55501
C(16) H(14) 2.632(6) no 55501
C(16) H(15) 2.610(7) no 55501
C(17) C(2) 2.542(7) yes 55501
C(17) C(3) 2.852(7) yes 55501
C(17) C(15) 2.467(8) yes 55501
C(17) C(16) 2.449(7) yes 55501
C(17) H(1) 2.433(8) no 55501
C(17) H(7) 2.639(8) no 55501
C(17) H(8) 3.313(7) no 55501
C(17) H(9) 2.648(8) no 55501
C(17) H(10) 2.612(8) no 55501
C(17) H(11) 3.301(7) no 55501
C(17) H(12) 2.626(7) no 55501
C(18) C(3) 2.515(7) yes 55501
C(18) C(5) 2.517(7) yes 55501
C(18) H(1) 2.648(8) no 55501
C(18) H(2) 2.672(7) no 55501
C(18) H(7) 3.215(8) no 45501
C(19) C(9) 2.522(7) yes 55501
C(19) C(11) 2.513(6) yes 55501
C(19) C(16) 3.474(7) yes 46501
C(19) H(5) 2.679(8) no 55501
C(19) H(6) 2.645(7) no 55501
C(19) H(10) 3.517(6) no 46501
C(19) H(11) 3.214(7) no 46501
C(19) H(12) 3.131(7) no 46501
C(19) H(24) 3.269(9) no 45501
C(19) H(35) 3.40(1) no 57502
C(19) H(44) 3.230(8) no 46501
C(20) O(2) 2.904(7) yes 55501
C(20) C(11) 2.566(7) yes 55501
C(20) C(12) 1.548(8) yes 55501
C(20) C(13) 2.593(8) yes 55501
C(20) C(22) 1.542(7) yes 55501
C(20) H(6) 2.704(6) no 55501
C(20) H(22) 2.041(8) no 55501
C(20) H(23) 2.035(7) no 55501
C(20) H(24) 2.048(9) no 55501
C(20) H(25) 2.076(8) no 55501
C(20) H(26) 2.071(8) no 55501
C(20) H(27) 2.085(7) no 55501
C(20) H(28) 2.048(9) no 55501
C(20) H(29) 2.040(7) no 55501
C(20) H(30) 2.052(9) no 55501
C(21) O(2) 3.001(8) yes 55501
C(21) C(11) 3.582(8) yes 55501
C(21) C(12) 2.511(8) yes 55501
C(21) C(13) 3.124(9) yes 55501
C(21) C(22) 2.480(9) yes 55501
C(21) C(23) 2.415(7) yes 55501
C(21) H(10) 3.16(1) no 56501
C(21) H(20) 3.353(8) no 65501
C(21) H(25) 2.690(9) no 55501
C(21) H(26) 3.313(9) no 55501
C(21) H(27) 2.653(8) no 55501
C(21) H(28) 2.588(8) no 55501
C(21) H(29) 3.261(8) no 55501
C(21) H(30) 2.603(8) no 55501
C(21) H(38) 3.368(7) no 55501
C(21) H(40) 3.558(7) no 55501
C(22) O(2) 3.019(7) yes 55501
C(22) C(12) 2.525(7) yes 55501
C(22) C(13) 3.132(7) yes 55501
C(22) C(20) 1.542(7) yes 55501
C(22) C(21) 2.480(9) yes 55501
C(22) C(23) 2.48(1) yes 55501
C(22) H(22) 3.324(9) no 55501
C(22) H(23) 2.675(8) no 55501
C(22) H(24) 2.64(1) no 55501
C(22) H(28) 2.64(1) no 55501
C(22) H(29) 2.658(9) no 55501
C(22) H(30) 3.33(1) no 55501
C(22) H(34) 3.24(1) no 57502
C(22) H(36) 3.43(1) no 67502
C(22) H(40) 3.572(7) no 55501
C(22) H(41) 3.134(7) no 67502
C(22) H(42) 3.483(8) no 67502
C(23) C(11) 2.845(9) yes 55501
C(23) C(12) 2.530(9) yes 55501
C(23) C(21) 2.415(7) yes 55501
C(23) C(22) 2.48(1) yes 55501
C(23) H(3) 3.580(8) no 56501
C(23) H(6) 2.434(8) no 55501
C(23) H(22) 2.587(8) no 55501
C(23) H(23) 3.262(8) no 55501
C(23) H(24) 2.600(8) no 55501
C(23) H(25) 3.32(1) no 55501
C(23) H(26) 2.66(1) no 55501
C(23) H(27) 2.663(8) no 55501
C(23) H(32) 3.063(8) no 56501
C(24) Ti(1) 2.101(6) yes 55501
C(24) O(1) 3.166(5) yes 55501
C(24) O(2) 3.153(6) yes 55501
C(24) C(26) 2.518(7) yes 55501
C(24) C(30) 2.505(7) yes 55501
C(24) C(31) 3.544(9) yes 55501
C(24) C(32) 3.596(9) yes 55501
C(24) H(3) 2.848(6) no 55501
C(24) H(33) 2.683(7) no 55501
C(24) H(37) 2.663(7) no 55501
C(24) H(37) 3.538(7) no 66502
C(25) Ti(1) 2.950(5) yes 55501
C(25) O(2) 3.265(6) yes 55501
C(25) C(27) 2.403(8) yes 55501
C(25) C(28) 2.793(7) yes 55501
C(25) C(29) 2.404(8) yes 55501
C(25) H(3) 3.443(6) no 55501
C(25) H(25) 3.573(9) no 55501
C(25) H(31) 2.042(6) no 55501
C(25) H(32) 2.029(7) no 55501
C(25) H(33) 2.048(7) no 55501
C(25) H(34) 3.275(8) no 55501
C(25) H(36) 3.278(8) no 55501
C(25) H(37) 2.042(7) no 55501
C(25) H(37) 3.541(8) no 66502
C(25) H(43) 3.14(1) no 66502
C(26) O(2) 3.308(7) yes 55501
C(26) C(24) 2.518(7) yes 55501
C(26) C(28) 2.391(9) yes 55501
C(26) C(29) 2.735(9) yes 55501
C(26) C(30) 2.371(8) yes 55501
C(26) H(3) 3.236(6) no 55501
C(26) H(25) 3.45(1) no 55501
C(26) H(31) 3.279(7) no 55501
C(26) H(32) 2.637(7) no 55501
C(26) H(34) 2.033(9) no 55501
C(26) H(35) 3.262(9) no 55501
C(26) H(37) 3.252(8) no 55501
C(26) H(43) 2.87(1) no 66502
C(27) C(25) 2.403(8) yes 55501
C(27) C(29) 2.36(1) yes 55501
C(27) C(30) 2.74(1) yes 55501
C(27) H(25) 3.51(1) no 55501
C(27) H(26) 3.22(1) no 57502
C(27) H(33) 2.026(9) no 55501
C(27) H(34) 3.21(1) no 57502
C(27) H(35) 2.05(1) no 55501
C(27) H(36) 3.24(1) no 55501
C(27) H(43) 2.95(1) no 66502
C(28) C(10) 3.574(8) yes 57502
C(28) C(25) 2.793(7) yes 55501
C(28) C(26) 2.391(9) yes 55501
C(28) C(30) 2.388(9) yes 55501
C(28) H(20) 3.525(9) no 57502
C(28) H(33) 3.26(1) no 55501
C(28) H(34) 2.05(1) no 55501
C(28) H(36) 2.02(1) no 55501
C(28) H(37) 3.258(9) no 55501
C(28) H(41) 2.96(1) no 67502
C(28) H(43) 3.29(1) no 66502
C(29) C(25) 2.404(8) yes 55501
C(29) C(26) 2.735(9) yes 55501
C(29) C(27) 2.36(1) yes 55501
C(29) H(27) 3.42(1) no 67502
C(29) H(31) 3.325(9) no 66502
C(29) H(34) 3.24(1) no 55501
C(29) H(35) 2.04(1) no 55501
C(29) H(37) 2.045(8) no 55501
C(29) H(41) 3.47(1) no 67502
C(29) H(43) 3.51(1) no 66502
C(30) C(24) 2.505(7) yes 55501
C(30) C(26) 2.371(8) yes 55501
C(30) C(27) 2.74(1) yes 55501
C(30) C(28) 2.388(9) yes 55501
C(30) C(33) 3.511(9) yes 55501
C(30) C(34) 3.53(1) yes 55501
C(30) H(31) 2.591(7) no 55501
C(30) H(31) 3.252(7) no 66502
C(30) H(32) 3.222(8) no 55501
C(30) H(33) 3.251(8) no 55501
C(30) H(35) 3.272(9) no 55501
C(30) H(36) 2.048(8) no 55501
C(30) H(37) 3.272(9) no 66502
C(30) H(43) 3.45(1) no 66502
C(31) Ti(1) 2.116(6) yes 55501
C(31) O(1) 3.105(6) yes 55501
C(31) O(2) 3.230(6) yes 55501
C(31) C(24) 3.544(9) yes 55501
C(31) C(33) 2.513(7) yes 55501
C(31) C(37) 2.498(7) yes 55501
C(31) H(2) 3.113(8) no 65501
C(31) H(8) 3.193(6) no 55501
C(31) H(23) 3.167(8) no 55501
C(31) H(31) 3.515(9) no 55501
C(31) H(40) 2.699(7) no 55501
C(31) H(44) 2.667(8) no 55501
C(32) Ti(1) 2.943(5) yes 55501
C(32) C(24) 3.596(9) yes 55501
C(32) C(34) 2.444(7) yes 55501
C(32) C(35) 2.834(7) yes 55501
C(32) C(36) 2.444(8) yes 55501
C(32) H(2) 3.183(8) no 65501
C(32) H(4) 2.993(7) no 65501
C(32) H(5) 3.387(9) no 65501
C(32) H(31) 3.325(9) no 55501
C(32) H(37) 3.211(8) no 55501
C(32) H(38) 1.994(7) no 55501
C(32) H(39) 1.982(6) no 55501
C(32) H(40) 2.064(7) no 55501
C(32) H(41) 3.314(7) no 55501
C(32) H(43) 3.316(8) no 55501
C(32) H(44) 2.070(7) no 55501
C(33) C(30) 3.511(9) yes 55501
C(33) C(31) 2.513(7) yes 55501
C(33) C(35) 2.405(8) yes 55501
C(33) C(36) 2.760(8) yes 55501
C(33) C(37) 2.390(7) yes 55501
C(33) H(4) 3.033(7) no 65501
C(33) H(5) 3.107(9) no 65501
C(33) H(35) 3.42(1) no 67502
C(33) H(37) 3.06(1) no 55501
C(33) H(38) 2.633(6) no 55501
C(33) H(39) 3.254(7) no 55501
C(33) H(41) 2.051(7) no 55501
C(33) H(42) 3.283(7) no 55501
C(33) H(44) 3.272(7) no 55501
C(34) C(30) 3.53(1) yes 55501
C(34) C(32) 2.444(7) yes 55501
C(34) C(36) 2.377(9) yes 55501
C(34) C(37) 2.745(8) yes 55501
C(34) H(4) 3.073(8) no 65501
C(34) H(26) 3.399(7) no 67502
C(34) H(27) 3.484(8) no 67502
C(34) H(35) 3.16(1) no 67502
C(34) H(37) 2.91(1) no 55501
C(34) H(40) 2.046(7) no 55501
C(34) H(42) 2.049(9) no 55501
C(34) H(43) 3.251(9) no 55501
C(35) C(32) 2.834(7) yes 55501
C(35) C(33) 2.405(8) yes 55501
C(35) C(37) 2.384(7) yes 55501
C(35) H(4) 3.065(9) no 65501
C(35) H(26) 3.446(8) no 67502
C(35) H(33) 3.29(1) no 65501
C(35) H(37) 2.903(9) no 55501
C(35) H(40) 3.273(8) no 55501
C(35) H(41) 2.04(1) no 55501
C(35) H(43) 2.04(1) no 55501
C(35) H(44) 3.250(8) no 55501
C(36) C(32) 2.444(8) yes 55501
C(36) C(33) 2.760(8) yes 55501
C(36) C(34) 2.377(9) yes 55501
C(36) H(4) 3.01(1) no 65501
C(36) H(37) 3.004(9) no 55501
C(36) H(41) 3.252(9) no 55501
C(36) H(42) 2.047(8) no 55501
C(36) H(44) 2.018(7) no 55501
C(37) C(31) 2.498(7) yes 55501
C(37) C(33) 2.390(7) yes 55501
C(37) C(34) 2.745(8) yes 55501
C(37) C(35) 2.384(7) yes 55501
C(37) H(2) 3.472(9) no 65501
C(37) H(4) 2.977(9) no 65501
C(37) H(31) 3.102(9) no 55501
C(37) H(37) 3.126(8) no 55501
C(37) H(38) 3.249(8) no 55501
C(37) H(39) 2.577(7) no 55501
C(37) H(40) 3.275(7) no 55501
C(37) H(42) 3.259(7) no 55501
C(37) H(43) 2.033(8) no 55501
H(1) C(1) 3.247(6) no 55501
H(1) C(2) 2.038(6) no 55501
H(1) C(4) 2.039(7) no 55501
H(1) C(5) 3.244(7) no 55501
H(1) C(14) 2.697(7) no 55501
H(1) C(17) 2.433(8) no 55501
H(1) C(18) 2.648(8) no 55501
H(2) C(1) 3.271(7) no 55501
H(2) C(3) 3.252(7) no 55501
H(2) C(4) 2.030(7) no 55501
H(2) C(6) 2.053(6) no 55501
H(2) C(7) 2.691(6) no 55501
H(2) C(8) 3.411(7) no 55501
H(2) C(9) 3.333(7) no 55501
H(2) C(18) 2.672(7) no 55501
H(2) C(31) 3.113(8) no 45501
H(2) C(32) 3.183(8) no 45501
H(2) C(37) 3.472(9) no 45501
H(3) Ti(1) 2.533(5) no 55501
H(3) O(1) 2.429(6) no 55501
H(3) O(2) 2.475(7) no 55501
H(3) C(1) 2.601(6) no 55501
H(3) C(5) 3.258(6) no 55501
H(3) C(6) 2.041(6) no 55501
H(3) C(8) 2.067(6) no 55501
H(3) C(9) 3.303(6) no 55501
H(3) C(13) 2.626(7) no 55501
H(3) C(24) 2.848(6) no 55501
H(3) C(25) 3.443(6) no 55501
H(3) C(26) 3.236(6) no 55501
H(4) C(1) 3.256(7) no 55501
H(4) C(5) 2.621(6) no 55501
H(4) C(6) 2.048(7) no 55501
H(4) C(8) 2.072(8) no 55501
H(4) C(9) 2.681(7) no 55501
H(4) C(13) 3.253(8) no 55501
H(4) C(32) 2.993(7) no 45501
H(4) C(33) 3.033(7) no 45501
H(4) C(34) 3.073(8) no 45501
H(4) C(35) 3.065(9) no 45501
H(4) C(36) 3.01(1) no 45501
H(4) C(37) 2.977(9) no 45501
H(5) C(5) 3.205(6) no 55501
H(5) C(6) 3.238(6) no 55501
H(5) C(7) 2.688(6) no 55501
H(5) C(8) 2.051(6) no 55501
H(5) C(10) 2.043(8) no 55501
H(5) C(11) 3.254(8) no 55501
H(5) C(13) 3.262(6) no 55501
H(5) C(19) 2.679(8) no 55501
H(5) C(32) 3.387(9) no 45501
H(5) C(33) 3.107(9) no 45501
H(6) C(9) 3.247(8) no 55501
H(6) C(10) 2.029(8) no 55501
H(6) C(12) 2.038(6) no 55501
H(6) C(13) 3.252(6) no 55501
H(6) C(19) 2.645(7) no 55501
H(6) C(20) 2.704(6) no 55501
H(6) C(23) 2.434(8) no 55501
H(6) C(37) 3.528(6) no 46501
H(7) C(2) 3.343(8) no 55501
H(7) C(14) 2.069(9) no 55501
H(7) C(16) 2.67(1) no 55501
H(7) C(17) 2.639(8) no 55501
H(7) C(18) 3.215(8) no 65501
H(8) Ti(1) 3.407(5) no 55501
H(8) O(1) 2.454(7) no 55501
H(8) C(1) 2.808(8) no 55501
H(8) C(2) 2.670(8) no 55501
H(8) C(14) 2.066(8) no 55501
H(8) C(16) 2.735(9) no 55501
H(8) C(17) 3.313(7) no 55501
H(8) C(31) 3.193(6) no 55501
H(9) C(1) 3.379(8) no 55501
H(9) C(2) 2.699(9) no 55501
H(9) C(3) 3.458(9) no 55501
H(9) C(14) 2.076(9) no 55501
H(9) C(16) 3.358(9) no 55501
H(9) C(17) 2.648(8) no 55501
H(10) O(1) 3.488(6) no 55501
H(10) C(1) 3.422(6) no 55501
H(10) C(2) 2.740(6) no 55501
H(10) C(3) 3.587(6) no 55501
H(10) C(14) 2.064(8) no 55501
H(10) C(15) 3.353(9) no 55501
H(10) C(17) 2.612(8) no 55501
H(11) Ti(1) 3.446(5) no 55501
H(11) O(1) 2.333(5) no 55501
H(11) C(1) 2.848(6) no 55501
H(11) C(2) 2.705(6) no 55501
H(11) C(14) 2.068(7) no 55501
H(11) C(15) 2.741(9) no 55501
H(11) C(17) 3.301(7) no 55501
H(12) C(2) 3.369(6) no 55501
H(12) C(14) 2.070(6) no 55501
H(12) C(15) 2.677(8) no 55501
H(12) C(17) 2.626(7) no 55501
H(13) C(2) 2.720(7) no 55501
H(13) C(3) 2.714(8) no 55501
H(13) C(14) 2.067(6) no 55501
H(13) C(15) 2.646(7) no 55501
H(13) C(16) 3.300(7) no 55501
H(14) C(2) 2.753(6) no 55501
H(14) C(3) 2.801(7) no 55501
H(14) C(14) 2.077(7) no 55501
H(14) C(15) 3.320(8) no 55501
H(14) C(16) 2.632(6) no 55501
H(15) C(2) 3.368(7) no 55501
H(15) C(14) 2.062(7) no 55501
H(15) C(15) 2.621(7) no 55501
H(15) C(16) 2.610(7) no 55501
H(16) C(3) 3.122(7) no 55501
H(16) C(4) 2.053(7) no 55501
H(16) C(5) 2.772(7) no 55501
H(17) C(3) 3.134(8) no 55501
H(17) C(4) 2.043(9) no 55501
H(17) C(5) 2.750(8) no 55501
H(18) C(3) 2.555(7) no 55501
H(18) C(4) 2.055(7) no 55501
H(18) C(5) 3.298(7) no 55501
H(19) C(9) 3.308(8) no 55501
H(19) C(10) 2.058(7) no 55501
H(19) C(11) 2.560(6) no 55501
H(19) C(16) 3.315(6) no 46501
H(19) C(37) 3.373(7) no 46501
H(20) C(9) 2.774(6) no 55501
H(20) C(10) 2.059(7) no 55501
H(20) C(11) 3.141(7) no 55501
H(20) C(16) 3.533(8) no 46501
H(20) C(21) 3.353(8) no 45501
H(20) C(28) 3.525(9) no 57502
H(21) C(9) 2.751(7) no 55501
H(21) C(10) 2.038(6) no 55501
H(21) C(11) 3.109(6) no 55501
H(21) C(16) 3.024(7) no 46501
H(22) O(2) 3.498(8) no 55501
H(22) C(11) 3.501(8) no 55501
H(22) C(12) 2.709(9) no 55501
H(22) C(13) 3.387(9) no 55501
H(22) C(16) 3.41(1) no 56501
H(22) C(20) 2.041(8) no 55501
H(22) C(22) 3.324(9) no 55501
H(22) C(23) 2.587(8) no 55501
H(23) Ti(1) 3.259(7) no 55501
H(23) O(2) 2.325(8) no 55501
H(23) C(12) 2.668(7) no 55501
H(23) C(13) 2.809(9) no 55501
H(23) C(20) 2.035(7) no 55501
H(23) C(22) 2.675(8) no 55501
H(23) C(23) 3.262(8) no 55501
H(23) C(31) 3.167(8) no 55501
H(24) C(12) 3.353(8) no 55501
H(24) C(16) 3.52(1) no 56501
H(24) C(19) 3.269(9) no 65501
H(24) C(20) 2.048(9) no 55501
H(24) C(22) 2.64(1) no 55501
H(24) C(23) 2.600(8) no 55501
H(25) O(2) 2.358(6) no 55501
H(25) C(12) 2.690(7) no 55501
H(25) C(13) 2.827(7) no 55501
H(25) C(20) 2.076(8) no 55501
H(25) C(21) 2.690(9) no 55501
H(25) C(23) 3.32(1) no 55501
H(25) C(25) 3.573(9) no 55501
H(25) C(26) 3.45(1) no 55501
H(25) C(27) 3.51(1) no 55501
H(26) O(2) 3.518(6) no 55501
H(26) C(11) 3.543(7) no 55501
H(26) C(12) 2.709(6) no 55501
H(26) C(13) 3.385(7) no 55501
H(26) C(20) 2.071(8) no 55501
H(26) C(21) 3.313(9) no 55501
H(26) C(23) 2.66(1) no 55501
H(26) C(27) 3.22(1) no 57502
H(26) C(34) 3.399(7) no 67502
H(26) C(35) 3.446(8) no 67502
H(27) C(12) 3.369(7) no 55501
H(27) C(20) 2.085(7) no 55501
H(27) C(21) 2.653(8) no 55501
H(27) C(23) 2.663(8) no 55501
H(27) C(29) 3.42(1) no 67502
H(27) C(34) 3.484(8) no 67502
H(28) O(1) 3.194(9) no 56501
H(28) C(1) 3.435(9) no 56501
H(28) C(12) 3.365(9) no 55501
H(28) C(20) 2.048(9) no 55501
H(28) C(21) 2.588(8) no 55501
H(28) C(22) 2.64(1) no 55501
H(28) C(24) 3.025(8) no 56501
H(29) C(11) 2.734(8) no 55501
H(29) C(12) 2.703(8) no 55501
H(29) C(20) 2.040(7) no 55501
H(29) C(21) 3.261(8) no 55501
H(29) C(22) 2.658(9) no 55501
H(29) C(36) 3.334(8) no 46501
H(30) O(1) 3.450(9) no 56501
H(30) C(1) 3.03(1) no 56501
H(30) C(2) 3.40(1) no 56501
H(30) C(5) 3.493(8) no 56501
H(30) C(6) 3.113(8) no 56501
H(30) C(11) 2.74(1) no 55501
H(30) C(12) 2.72(1) no 55501
H(30) C(20) 2.052(9) no 55501
H(30) C(21) 2.603(8) no 55501
H(30) C(22) 3.33(1) no 55501
H(31) Ti(1) 2.599(5) no 55501
H(31) O(1) 3.581(5) no 55501
H(31) C(25) 2.042(6) no 55501
H(31) C(26) 3.279(7) no 55501
H(31) C(29) 3.325(9) no 66502
H(31) C(30) 2.591(7) no 55501
H(31) C(30) 3.252(7) no 66502
H(31) C(31) 3.515(9) no 55501
H(31) C(32) 3.325(9) no 55501
H(31) C(37) 3.102(9) no 55501
H(32) Ti(1) 2.590(6) no 55501
H(32) O(1) 3.166(6) no 55501
H(32) O(2) 3.533(7) no 55501
H(32) C(7) 3.400(6) no 55501
H(32) C(25) 2.029(7) no 55501
H(32) C(26) 2.637(7) no 55501
H(32) C(30) 3.222(8) no 55501
H(33) O(2) 3.203(8) no 55501
H(33) C(7) 3.182(7) no 55501
H(33) C(8) 3.504(7) no 55501
H(33) C(13) 3.497(8) no 55501
H(33) C(24) 2.683(7) no 55501
H(33) C(25) 2.048(7) no 55501
H(33) C(27) 2.026(9) no 55501
H(33) C(28) 3.26(1) no 55501
H(33) C(30) 3.251(8) no 55501
H(33) C(35) 3.29(1) no 45501
H(34) C(12) 3.474(9) no 57502
H(34) C(22) 3.24(1) no 57502
H(34) C(25) 3.275(8) no 55501
H(34) C(26) 2.033(9) no 55501
H(34) C(27) 3.21(1) no 57502
H(34) C(28) 2.05(1) no 55501
H(34) C(29) 3.24(1) no 55501
H(35) C(8) 3.491(8) no 57502
H(35) C(9) 3.030(8) no 57502
H(35) C(10) 2.864(9) no 57502
H(35) C(11) 3.19(1) no 57502
H(35) C(19) 3.40(1) no 57502
H(35) C(26) 3.262(9) no 55501
H(35) C(27) 2.05(1) no 55501
H(35) C(29) 2.04(1) no 55501
H(35) C(30) 3.272(9) no 55501
H(35) C(33) 3.42(1) no 67502
H(35) C(34) 3.16(1) no 67502
H(36) C(22) 3.43(1) no 67502
H(36) C(25) 3.278(8) no 55501
H(36) C(27) 3.24(1) no 55501
H(36) C(28) 2.02(1) no 55501
H(36) C(30) 2.048(8) no 55501
H(37) C(24) 2.663(7) no 55501
H(37) C(24) 3.538(7) no 66502
H(37) C(25) 2.042(7) no 55501
H(37) C(25) 3.541(8) no 66502
H(37) C(26) 3.252(8) no 55501
H(37) C(28) 3.258(9) no 55501
H(37) C(29) 2.045(8) no 55501
H(37) C(30) 3.272(9) no 66502
H(37) C(32) 3.211(8) no 55501
H(37) C(33) 3.06(1) no 55501
H(37) C(34) 2.91(1) no 55501
H(37) C(35) 2.903(9) no 55501
H(37) C(36) 3.004(9) no 55501
H(37) C(37) 3.126(8) no 55501
H(38) Ti(1) 2.607(7) no 55501
H(38) O(1) 3.527(7) no 55501
H(38) O(2) 3.224(6) no 55501
H(38) C(21) 3.368(7) no 55501
H(38) C(32) 1.994(7) no 55501
H(38) C(33) 2.633(6) no 55501
H(38) C(37) 3.249(8) no 55501
H(39) Ti(1) 2.604(5) no 55501
H(39) O(1) 3.076(6) no 55501
H(39) C(5) 3.561(8) no 65501
H(39) C(15) 3.521(6) no 55501
H(39) C(32) 1.982(6) no 55501
H(39) C(33) 3.254(7) no 55501
H(39) C(37) 2.577(7) no 55501
H(40) C(9) 3.504(8) no 65501
H(40) C(21) 3.558(7) no 55501
H(40) C(22) 3.572(7) no 55501
H(40) C(31) 2.699(7) no 55501
H(40) C(32) 2.064(7) no 55501
H(40) C(34) 2.046(7) no 55501
H(40) C(35) 3.273(8) no 55501
H(40) C(37) 3.275(7) no 55501
H(41) C(22) 3.134(7) no 67502
H(41) C(28) 2.96(1) no 67502
H(41) C(29) 3.47(1) no 67502
H(41) C(32) 3.314(7) no 55501
H(41) C(33) 2.051(7) no 55501
H(41) C(35) 2.04(1) no 55501
H(41) C(36) 3.252(9) no 55501
H(42) C(22) 3.483(8) no 67502
H(42) C(33) 3.283(7) no 55501
H(42) C(34) 2.049(9) no 55501
H(42) C(36) 2.047(8) no 55501
H(42) C(37) 3.259(7) no 55501
H(43) C(25) 3.14(1) no 66502
H(43) C(26) 2.87(1) no 66502
H(43) C(27) 2.95(1) no 66502
H(43) C(28) 3.29(1) no 66502
H(43) C(29) 3.51(1) no 66502
H(43) C(30) 3.45(1) no 66502
H(43) C(32) 3.316(8) no 55501
H(43) C(34) 3.251(9) no 55501
H(43) C(35) 2.04(1) no 55501
H(43) C(37) 2.033(8) no 55501
H(44) C(31) 2.667(8) no 55501
H(44) C(32) 2.070(7) no 55501
H(44) C(33) 3.272(7) no 55501
H(44) C(35) 3.250(8) no 55501
H(44) C(36) 2.018(7) no 55501

loop_
_geom_torsion_atom_site_label_1
_geom_torsion_atom_site_label_2
_geom_torsion_atom_site_label_3
_geom_torsion_atom_site_label_4
_geom_torsion
_geom_torsion_publ_flag
O(2) Ti(1) O(1) C(1) 24.7(7) yes
C(24) Ti(1) O(1) C(1) -92.5(7) yes
C(31) Ti(1) O(1) C(1) 143.9(7) yes
O(1) Ti(1) O(2) C(13) -16.1(6) yes
C(24) Ti(1) O(2) C(13) 101.9(5) yes
C(31) Ti(1) O(2) C(13) -131.5(5) yes
O(1) Ti(1) C(24) C(25) 148.0(3) yes
O(1) Ti(1) C(24) H(31) -91.3(5) no
O(1) Ti(1) C(24) H(32) 29.1(5) no
O(2) Ti(1) C(24) C(25) 31.0(4) yes
O(2) Ti(1) C(24) H(31) 151.7(5) no
O(2) Ti(1) C(24) H(32) -87.9(4) no
C(31) Ti(1) C(24) C(25) -93.8(3) yes
C(31) Ti(1) C(24) H(31) 26.9(5) no
C(31) Ti(1) C(24) H(32) 147.3(4) no
O(1) Ti(1) C(31) C(32) 146.2(3) yes
O(1) Ti(1) C(31) H(38) -93.1(5) no
O(1) Ti(1) C(31) H(39) 26.9(6) no
O(2) Ti(1) C(31) C(32) -97.2(4) yes
O(2) Ti(1) C(31) H(38) 23.5(5) no
O(2) Ti(1) C(31) H(39) 143.5(5) no
C(24) Ti(1) C(31) C(32) 25.9(4) yes
C(24) Ti(1) C(31) H(38) 146.6(4) no
C(24) Ti(1) C(31) H(39) -93.4(5) no
Ti(1) O(1) C(1) C(2) -162.1(6) yes
Ti(1) O(1) C(1) C(6) 19(1) yes
Ti(1) O(2) C(13) C(8) -24.7(8) yes
Ti(1) O(2) C(13) C(12) 154.3(5) yes
O(1) C(1) C(2) C(3) -176.6(5) yes
O(1) C(1) C(2) C(14) 6.2(8) yes
C(6) C(1) C(2) C(3) 1.7(8) yes
C(6) C(1) C(2) C(14) -175.4(5) yes
O(1) C(1) C(6) C(5) 176.4(5) yes
O(1) C(1) C(6) C(7) -2.2(8) yes
C(2) C(1) C(6) C(5) -2.0(8) yes
C(2) C(1) C(6) C(7) 179.5(5) yes
C(1) C(2) C(3) C(4) -0.1(8) yes
C(1) C(2) C(3) H(1) -179.3(7) no
C(14) C(2) C(3) C(4) 177.1(5) yes
C(14) C(2) C(3) H(1) -2.1(9) no
C(1) C(2) C(14) C(15) 62.1(6) yes
C(1) C(2) C(14) C(16) -60.6(7) yes
C(1) C(2) C(14) C(17) -179.5(5) yes
C(3) C(2) C(14) C(15) -114.9(5) yes
C(3) C(2) C(14) C(16) 122.4(5) yes
C(3) C(2) C(14) C(17) 3.5(7) yes
C(2) C(3) C(4) C(5) -1.3(9) yes
C(2) C(3) C(4) C(18) 179.6(6) yes
H(1) C(3) C(4) C(5) 177.9(7) no
H(1) C(3) C(4) C(18) -1(1) no
C(3) C(4) C(5) C(6) 1.1(9) yes
C(3) C(4) C(5) H(2) -176.1(7) no
C(18) C(4) C(5) C(6) -179(719) yes
C(18) C(4) C(5) H(2) 2(1) no
C(3) C(4) C(18) H(16) 118.2(8) no
C(3) C(4) C(18) H(17) -122.0(7) no
C(3) C(4) C(18) H(18) -2(1) no
C(5) C(4) C(18) H(16) -60(1) no
C(5) C(4) C(18) H(17) 59.0(9) no
C(5) C(4) C(18) H(18) 178.9(8) no
C(4) C(5) C(6) C(1) 0.5(9) yes
C(4) C(5) C(6) C(7) 179.0(5) yes
H(2) C(5) C(6) C(1) 177.7(7) no
H(2) C(5) C(6) C(7) -3(1) no
C(1) C(6) C(7) C(8) -91.3(5) yes
C(1) C(6) C(7) H(3) 28.9(8) no
C(1) C(6) C(7) H(4) 147.5(6) no
C(5) C(6) C(7) C(8) 90.1(6) yes
C(5) C(6) C(7) H(3) -149.7(6) no
C(5) C(6) C(7) H(4) -31.1(7) no
C(6) C(7) C(8) C(9) -79.6(6) yes
C(6) C(7) C(8) C(13) 101.4(5) yes
H(3) C(7) C(8) C(9) 160.5(5) no
H(3) C(7) C(8) C(13) -18.6(7) no
H(4) C(7) C(8) C(9) 41.4(6) no
H(4) C(7) C(8) C(13) -137.6(5) no
C(7) C(8) C(9) C(10) -176.8(4) yes
C(7) C(8) C(9) H(5) 3.5(8) no
C(13) C(8) C(9) C(10) 2.3(7) yes
C(13) C(8) C(9) H(5) -177.4(5) no
C(7) C(8) C(13) O(2) -4.6(6) yes
C(7) C(8) C(13) C(12) 176.4(4) yes
C(9) C(8) C(13) O(2) 176.4(4) yes
C(9) C(8) C(13) C(12) -2.6(7) yes
C(8) C(9) C(10) C(11) -1.0(7) yes
C(8) C(9) C(10) C(19) -179(508) yes
H(5) C(9) C(10) C(11) 178.7(6) no
H(5) C(9) C(10) C(19) -0.2(8) no
C(9) C(10) C(11) C(12) -0.1(8) yes
C(9) C(10) C(11) H(6) 179.6(6) no
C(19) C(10) C(11) C(12) 178.8(5) yes
C(19) C(10) C(11) H(6) -1.4(8) no
C(9) C(10) C(19) H(19) 179(359) no
C(9) C(10) C(19) H(20) -59.6(7) no
C(9) C(10) C(19) H(21) 60.1(9) no
C(11) C(10) C(19) H(19) 0.7(9) no
C(11) C(10) C(19) H(20) 121.5(7) no
C(11) C(10) C(19) H(21) -118.8(7) no
C(10) C(11) C(12) C(13) -0.1(7) yes
C(10) C(11) C(12) C(20) -177.9(5) yes
H(6) C(11) C(12) C(13) -179(508) no
H(6) C(11) C(12) C(20) 2.4(8) no
C(11) C(12) C(13) O(2) -177.4(4) yes
C(11) C(12) C(13) C(8) 1.6(7) yes
C(20) C(12) C(13) O(2) 0.3(6) yes
C(20) C(12) C(13) C(8) 179.3(4) yes
C(11) C(12) C(20) C(21) 117.9(5) yes
C(11) C(12) C(20) C(22) -121.5(5) yes
C(11) C(12) C(20) C(23) -1.0(7) yes
C(13) C(12) C(20) C(21) -59.7(6) yes
C(13) C(12) C(20) C(22) 60.9(6) yes
C(13) C(12) C(20) C(23) -178.6(5) yes
C(2) C(14) C(15) H(7) -178.5(5) no
C(2) C(14) C(15) H(8) -58.8(6) no
C(2) C(14) C(15) H(9) 61.2(6) no
C(16) C(14) C(15) H(7) -55.3(6) no
C(16) C(14) C(15) H(8) 64.4(6) no
C(16) C(14) C(15) H(9) -175.5(5) no
C(17) C(14) C(15) H(7) 60.1(6) no
C(17) C(14) C(15) H(8) 179(359) no
C(17) C(14) C(15) H(9) -60.2(6) no
C(2) C(14) C(16) H(10) -62.6(6) no
C(2) C(14) C(16) H(11) 57.2(8) no
C(2) C(14) C(16) H(12) 177.4(5) no
C(15) C(14) C(16) H(10) 175.5(5) no
C(15) C(14) C(16) H(11) -64.7(7) no
C(15) C(14) C(16) H(12) 55.5(6) no
C(17) C(14) C(16) H(10) 59.5(7) no
C(17) C(14) C(16) H(11) 179.4(7) no
C(17) C(14) C(16) H(12) -60.4(7) no
C(2) C(14) C(17) H(13) -58.7(8) no
C(2) C(14) C(17) H(14) 61.6(7) no
C(2) C(14) C(17) H(15) -178.3(7) no
C(15) C(14) C(17) H(13) 61.0(7) no
C(15) C(14) C(17) H(14) -178.6(5) no
C(15) C(14) C(17) H(15) -58.6(7) no
C(16) C(14) C(17) H(13) 179.3(7) no
C(16) C(14) C(17) H(14) -60.4(7) no
C(16) C(14) C(17) H(15) 59.7(8) no
C(12) C(20) C(21) H(22) -62.1(8) no
C(12) C(20) C(21) H(23) 57.6(7) no
C(12) C(20) C(21) H(24) 177.6(6) no
C(22) C(20) C(21) H(22) 177.0(7) no
C(22) C(20) C(21) H(23) -63.3(7) no
C(22) C(20) C(21) H(24) 56.7(8) no
C(23) C(20) C(21) H(22) 59.8(8) no
C(23) C(20) C(21) H(23) 179.5(5) no
C(23) C(20) C(21) H(24) -60.5(7) no
C(12) C(20) C(22) H(25) -58.2(8) no
C(12) C(20) C(22) H(26) 61.4(8) no
C(12) C(20) C(22) H(27) -178.6(6) no
C(21) C(20) C(22) H(25) 63.4(8) no
C(21) C(20) C(22) H(26) -177.0(7) no
C(21) C(20) C(22) H(27) -56.9(7) no
C(23) C(20) C(22) H(25) 179.4(7) no
C(23) C(20) C(22) H(26) -61.0(9) no
C(23) C(20) C(22) H(27) 59.1(7) no
C(12) C(20) C(23) H(28) -179.2(7) no
C(12) C(20) C(23) H(29) -59.5(7) no
C(12) C(20) C(23) H(30) 60.5(9) no
C(21) C(20) C(23) H(28) 59.4(9) no
C(21) C(20) C(23) H(29) 179.2(6) no
C(21) C(20) C(23) H(30) -60.9(8) no
C(22) C(20) C(23) H(28) -58.1(9) no
C(22) C(20) C(23) H(29) 61.6(7) no
C(22) C(20) C(23) H(30) -178.4(7) no
Ti(1) C(24) C(25) C(26) -81.7(7) yes
Ti(1) C(24) C(25) C(30) 95.7(6) yes
H(31) C(24) C(25) C(26) 157.5(7) no
H(31) C(24) C(25) C(30) -25(1) no
H(32) C(24) C(25) C(26) 37.6(8) no
H(32) C(24) C(25) C(30) -145.0(7) no
C(24) C(25) C(26) C(27) 177.5(7) yes
C(24) C(25) C(26) H(33) -2(1) no
C(30) C(25) C(26) C(27) 0(1) yes
C(30) C(25) C(26) H(33) -179.6(8) no
C(24) C(25) C(30) C(29) -178.0(7) yes
C(24) C(25) C(30) H(37) 2(1) no
C(26) C(25) C(30) C(29) 0(1) yes
C(26) C(25) C(30) H(37) -179.6(8) no
C(25) C(26) C(27) C(28) 0(1) yes
C(25) C(26) C(27) H(34) 177(1) no
H(33) C(26) C(27) C(28) 179(719) no
H(33) C(26) C(27) H(34) -2(1) no
C(26) C(27) C(28) C(29) 0(1) yes
C(26) C(27) C(28) H(35) -177(1) no
H(34) C(27) C(28) C(29) -177(1) no
H(34) C(27) C(28) H(35) 5(1) no
C(27) C(28) C(29) C(30) 0(1) yes
C(27) C(28) C(29) H(36) 178(1) no
H(35) C(28) C(29) C(30) 176(1) no
H(35) C(28) C(29) H(36) -3(1) no
C(28) C(29) C(30) C(25) 0(1) yes
C(28) C(29) C(30) H(37) 179(719) no
H(36) C(29) C(30) C(25) -178.5(9) no
H(36) C(29) C(30) H(37) 0(1) no
Ti(1) C(31) C(32) C(33) 86.1(7) yes
Ti(1) C(31) C(32) C(37) -88.0(6) yes
H(38) C(31) C(32) C(33) -34.5(8) no
H(38) C(31) C(32) C(37) 151.3(6) no
H(39) C(31) C(32) C(33) -154.2(7) no
H(39) C(31) C(32) C(37) 31(1) no
C(31) C(32) C(33) C(34) -176.3(6) yes
C(31) C(32) C(33) H(40) 1(1) no
C(37) C(32) C(33) C(34) -1.9(9) yes
C(37) C(32) C(33) H(40) 175.9(7) no
C(31) C(32) C(37) C(36) 177.0(6) yes
C(31) C(32) C(37) H(44) -2(1) no
C(33) C(32) C(37) C(36) 2.4(9) yes
C(33) C(32) C(37) H(44) -176.6(7) no
C(32) C(33) C(34) C(35) 0(1) yes
C(32) C(33) C(34) H(41) -178.9(8) no
H(40) C(33) C(34) C(35) -177.4(8) no
H(40) C(33) C(34) H(41) 3(1) no
C(33) C(34) C(35) C(36) 0(1) yes
C(33) C(34) C(35) H(42) -178.4(8) no
H(41) C(34) C(35) C(36) -179(804) no
H(41) C(34) C(35) H(42) 0(1) no
C(34) C(35) C(36) C(37) 0(1) yes
C(34) C(35) C(36) H(43) 179(881) no
H(42) C(35) C(36) C(37) 178.9(8) no
H(42) C(35) C(36) H(43) 0(1) no
C(35) C(36) C(37) C(32) -1(1) yes
C(35) C(36) C(37) H(44) 177.7(8) no
H(43) C(36) C(37) C(32) 178.3(8) no
H(43) C(36) C(37) H(44) -2(1) no
